data_4501056
loop_
_publ_author_name
'Dey, Sandeep Kumar'
'Das, Gopal'

_publ_section_title
;
 Fluoride Selectivity Induced Transformation of Charged Anion Complexes
 into Unimolecular Capsule of a \p-Acidic Triamide Receptor Stabilized by
 Strong N--H&#x00B7;&#x00B7;&#x00B7;F--and
 C--H&#x00B7;&#x00B7;&#x00B7;F--Hydrogen Bonds
;
_journal_issue 10
_journal_name_full 'Crystal Growth &amp; Design'
_journal_page_first 4463
_journal_paper_doi 10.1021/cg200679x
_journal_volume 11
_journal_year 2011
_chemical_formula_sum 'C29 H31 N10 O21 S2'
_chemical_formula_weight 919.78
_chemical_name_systematic
; 
 ? 
;
_space_group_IT_number 9
_symmetry_cell_setting monoclinic
_symmetry_space_group_name_Hall 'C -2yc'
_symmetry_space_group_name_H-M 'C 1 c 1'
_atom_sites_solution_hydrogens geom
_atom_sites_solution_primary direct
_atom_sites_solution_secondary difmap
_audit_creation_method SHELXL-97
_cell_angle_alpha 90.00
_cell_angle_beta 112.327(5)
_cell_angle_gamma 90.00
_cell_formula_units_Z 4
_cell_length_a 22.249(2)
_cell_length_b 11.9035(11)
_cell_length_c 15.5067(13)
_cell_measurement_reflns_used 5725
_cell_measurement_temperature 298(2)
_cell_measurement_theta_max 22.62
_cell_measurement_theta_min 2.64
_cell_volume 3798.9(6)
_computing_cell_refinement 'Bruker SMART'
_computing_data_collection 'Bruker SMART'
_computing_data_reduction 'Bruker SAINT'
_computing_molecular_graphics 'Bruker SHELXTL'
_computing_publication_material 'Bruker SHELXTL'
_computing_structure_refinement 'SHELXL-97 (Sheldrick, 1997)'
_computing_structure_solution 'SHELXS-97 (Sheldrick, 1990)'
_diffrn_ambient_temperature 298(2)
_diffrn_measured_fraction_theta_full 0.986
_diffrn_measured_fraction_theta_max 0.986
_diffrn_measurement_device_type 'CCD area detector'
_diffrn_measurement_method 'phi and omega scans'
_diffrn_radiation_monochromator graphite
_diffrn_radiation_source 'fine-focus sealed tube'
_diffrn_radiation_type MoK\a
_diffrn_radiation_wavelength 0.71073
_diffrn_reflns_av_R_equivalents 0.0756
_diffrn_reflns_av_sigmaI/netI 0.0835
_diffrn_reflns_limit_h_max 29
_diffrn_reflns_limit_h_min -28
_diffrn_reflns_limit_k_max 15
_diffrn_reflns_limit_k_min -15
_diffrn_reflns_limit_l_max 20
_diffrn_reflns_limit_l_min -18
_diffrn_reflns_number 22691
_diffrn_reflns_theta_full 28.28
_diffrn_reflns_theta_max 28.28
_diffrn_reflns_theta_min 1.98
_exptl_absorpt_coefficient_mu 0.242
_exptl_absorpt_correction_T_max 0.963
_exptl_absorpt_correction_T_min 0.938
_exptl_absorpt_correction_type multi-scan
_exptl_absorpt_process_details SADABS
_exptl_crystal_colour colorless
_exptl_crystal_density_diffrn 1.608
_exptl_crystal_density_method 'not measured'
_exptl_crystal_description block
_exptl_crystal_F_000 1900
_exptl_crystal_size_max 0.45
_exptl_crystal_size_mid 0.34
_exptl_crystal_size_min 0.22
_refine_diff_density_max 0.437
_refine_diff_density_min -0.600
_refine_diff_density_rms 0.066
_refine_ls_abs_structure_details 'Flack H D (1983), Acta Cryst. A39, 876-881'
_refine_ls_abs_structure_Flack 0.00(11)
_refine_ls_extinction_coef 0.0021(3)
_refine_ls_extinction_expression Fc^*^=kFc[1+0.001xFc^2^\l^3^/sin(2\q)]^-1/4^
_refine_ls_extinction_method SHELXL
_refine_ls_goodness_of_fit_ref 0.998
_refine_ls_hydrogen_treatment none
_refine_ls_matrix_type full
_refine_ls_number_parameters 576
_refine_ls_number_reflns 8311
_refine_ls_number_restraints 2
_refine_ls_restrained_S_all 0.998
_refine_ls_R_factor_all 0.1015
_refine_ls_R_factor_gt 0.0605
_refine_ls_shift/su_max 0.004
_refine_ls_shift/su_mean 0.001
_refine_ls_structure_factor_coef Fsqd
_refine_ls_weighting_details 'calc w=1/[\s^2^(Fo^2^)+(0.0700P)^2^+0.3500P] where P=(Fo^2^+2Fc^2^)/3'
_refine_ls_weighting_scheme calc
_refine_ls_wR_factor_gt 0.1432
_refine_ls_wR_factor_ref 0.1578
_reflns_number_gt 3954
_reflns_number_total 4606
_reflns_threshold_expression >2sigma(I)
_cod_data_source_file cg200679x_si_001.cif
_cod_data_source_block Amide-SO4
_cod_depositor_comments
;
The following automatic conversions were performed:

'_symmetry_cell_setting' value 'Monoclinic' changed to 'monoclinic'
according to /home/saulius/struct/CIF-dictionaries/cif_core.dic
dictionary named 'cif_core.dic' version 2.4.1 from 2010-06-29.

Automatic conversion script
Id: cif_fix_values 1715 2011-07-08 13:25:40Z adriana 
;
_cod_original_cell_volume 3799.0(6)
_cod_original_sg_symbol_H-M Cc
_cod_database_code 4501056

loop_
_symmetry_equiv_pos_as_xyz
'x, y, z'
'x, -y, z+1/2'
'x+1/2, y+1/2, z'
'x+1/2, -y+1/2, z+1/2'

loop_
_atom_site_label
_atom_site_type_symbol
_atom_site_fract_x
_atom_site_fract_y
_atom_site_fract_z
_atom_site_U_iso_or_equiv
_atom_site_adp_type
_atom_site_occupancy
_atom_site_symmetry_multiplicity
_atom_site_calc_flag
_atom_site_refinement_flags
N1 N -0.07516(17) 0.6243(3) 0.6621(2) 0.0345(8) Uani 1 1 d .
C8 C 0.17730(19) 0.7446(3) 1.0234(3) 0.0364(9) Uani 1 1 d .
C9 C 0.11877(19) 0.7068(4) 0.9595(3) 0.0375(9) Uani 1 1 d .
H9 H 0.0871 0.7572 0.9240 0.045 Uiso 1 1 calc R
C7 C 0.22640(19) 0.6742(4) 1.0773(3) 0.0385(10) Uani 1 1 d .
H7 H 0.2651 0.7018 1.1209 0.046 Uiso 1 1 calc R
C5 C 0.1575(2) 0.5172(4) 1.0006(3) 0.0475(11) Uani 1 1 d .
H5 H 0.1520 0.4398 0.9932 0.057 Uiso 1 1 calc R
C4 C 0.10813(19) 0.5920(4) 0.9493(3) 0.0377(9) Uani 1 1 d .
C6 C 0.2152(2) 0.5637(4) 1.0632(3) 0.0445(11) Uani 1 1 d .
C1 C -0.1034(2) 0.6436(4) 0.7347(3) 0.0449(11) Uani 1 1 d .
H1A H -0.1496 0.6276 0.7075 0.054 Uiso 1 1 calc R
H1B H -0.0984 0.7224 0.7521 0.054 Uiso 1 1 calc R
C3 C 0.0444(2) 0.5440(4) 0.8860(3) 0.0491(12) Uani 1 1 d .
C2 C -0.0732(2) 0.5738(4) 0.8215(3) 0.0459(11) Uani 1 1 d .
H2A H -0.0995 0.5804 0.8589 0.055 Uiso 1 1 calc R
H2B H -0.0736 0.4956 0.8038 0.055 Uiso 1 1 calc R
N4 N 0.18770(19) 0.8682(3) 1.0353(3) 0.0479(9) Uani 1 1 d .
N2 N -0.00720(18) 0.6062(4) 0.8777(3) 0.0422(9) Uani 1 1 d .
N3 N 0.2666(2) 0.4847(4) 1.1204(3) 0.0657(12) Uani 1 1 d .
O4 O 0.23576(18) 0.9009(3) 1.1026(3) 0.0687(10) Uani 1 1 d .
O5 O 0.14853(17) 0.9310(3) 0.9793(3) 0.0629(9) Uani 1 1 d .
O1 O 0.04114(18) 0.4521(3) 0.8470(3) 0.0774(11) Uani 1 1 d .
O2 O 0.2587(2) 0.3849(3) 1.1089(4) 0.1061(17) Uani 1 1 d .
O3 O 0.3155(2) 0.5271(4) 1.1796(4) 0.0969(14) Uani 1 1 d .
C15 C 0.22825(18) 0.8603(3) 0.7686(3) 0.0324(9) Uani 1 1 d .
C14 C 0.16732(19) 0.8411(3) 0.7669(3) 0.0343(9) Uani 1 1 d .
H14 H 0.1598 0.8431 0.8219 0.041 Uiso 1 1 calc R
C16 C 0.2419(2) 0.8581(3) 0.6894(3) 0.0395(10) Uani 1 1 d .
H16 H 0.2838 0.8712 0.6920 0.047 Uiso 1 1 calc R
C12 C 0.05182(19) 0.7922(4) 0.6848(3) 0.0386(10) Uani 1 1 d .
C17 C 0.1924(2) 0.8360(3) 0.6069(3) 0.0376(10) Uani 1 1 d .
C13 C 0.11702(19) 0.8186(3) 0.6833(3) 0.0351(9) Uani 1 1 d .
C18 C 0.1295(2) 0.8160(4) 0.6013(3) 0.0399(10) Uani 1 1 d .
H18 H 0.0963 0.8012 0.5442 0.048 Uiso 1 1 calc R
C11 C -0.06430(19) 0.8292(4) 0.6224(3) 0.0458(11) Uani 1 1 d .
H11A H -0.0921 0.8873 0.5835 0.055 Uiso 1 1 calc R
H11B H -0.0612 0.8420 0.6858 0.055 Uiso 1 1 calc R
C10 C -0.0957(2) 0.7171(4) 0.5903(3) 0.0427(10) Uani 1 1 d .
H10A H -0.0863 0.6936 0.5369 0.051 Uiso 1 1 calc R
H10B H -0.1424 0.7263 0.5694 0.051 Uiso 1 1 calc R
N5 N 0.00033(16) 0.8406(3) 0.6200(3) 0.0413(9) Uani 1 1 d .
N6 N 0.28158(17) 0.8845(3) 0.8585(3) 0.0426(9) Uani 1 1 d .
N7 N 0.2060(2) 0.8283(3) 0.5207(3) 0.0528(10) Uani 1 1 d .
O7 O 0.33664(15) 0.8945(3) 0.8609(2) 0.0562(9) Uani 1 1 d .
O9 O 0.26060(19) 0.8559(4) 0.5266(3) 0.0738(11) Uani 1 1 d .
O8 O 0.26767(16) 0.8900(3) 0.9274(2) 0.0611(9) Uani 1 1 d .
O6 O 0.04752(14) 0.7272(3) 0.7442(2) 0.0528(8) Uani 1 1 d .
O10 O 0.16385(19) 0.7939(4) 0.4509(3) 0.0740(11) Uani 1 1 d .
C23 C 0.1367(2) 0.3249(4) 0.7171(3) 0.0399(10) Uani 1 1 d .
H23 H 0.1053 0.2740 0.6817 0.048 Uiso 1 1 calc R
C22 C 0.1250(2) 0.4394(3) 0.7089(3) 0.0396(10) Uani 1 1 d .
C25 C 0.2437(2) 0.3588(4) 0.8359(3) 0.0464(11) Uani 1 1 d .
H25 H 0.2832 0.3320 0.8781 0.056 Uiso 1 1 calc R
C27 C 0.1719(2) 0.5125(4) 0.7635(3) 0.0481(11) Uani 1 1 d .
H27 H 0.1645 0.5895 0.7575 0.058 Uiso 1 1 calc R
C24 C 0.1968(2) 0.2882(3) 0.7798(3) 0.0401(10) Uani 1 1 d .
C21 C 0.0625(2) 0.4877(4) 0.6405(3) 0.0417(10) Uani 1 1 d .
C20 C -0.0551(2) 0.4658(4) 0.5667(3) 0.0488(11) Uani 1 1 d .
H20A H -0.0764 0.4011 0.5296 0.059 Uiso 1 1 calc R
H20B H -0.0511 0.5228 0.5245 0.059 Uiso 1 1 calc R
C19 C -0.0966(2) 0.5103(3) 0.6153(3) 0.0421(10) Uani 1 1 d .
H19A H -0.0966 0.4565 0.6623 0.051 Uiso 1 1 calc R
H19B H -0.1409 0.5168 0.5704 0.051 Uiso 1 1 calc R
C26 C 0.2294(2) 0.4725(4) 0.8267(3) 0.0473(11) Uani 1 1 d .
N8 N 0.0090(2) 0.4334(4) 0.6299(3) 0.0498(11) Uani 1 1 d .
N10 N 0.2771(2) 0.5494(4) 0.8886(4) 0.0629(12) Uani 1 1 d .
N9 N 0.2110(2) 0.1678(3) 0.7837(3) 0.0558(10) Uani 1 1 d .
O13 O 0.1661(2) 0.1027(3) 0.7508(3) 0.0858(13) Uani 1 1 d .
O12 O 0.2678(2) 0.1366(3) 0.8208(3) 0.0745(11) Uani 1 1 d .
O11 O 0.06349(18) 0.5731(3) 0.5970(3) 0.0718(11) Uani 1 1 d .
O14 O 0.3144(2) 0.5150(4) 0.9616(3) 0.1000(15) Uani 1 1 d .
O15 O 0.2744(3) 0.6462(4) 0.8697(5) 0.152(3) Uani 1 1 d .
S1 S 0.47333(9) 0.62529(12) 0.48009(12) 0.0776(5) Uani 1 1 d .
O19 O 0.4182(3) 0.6656(7) 0.5042(6) 0.188(4) Uani 1 1 d .
O17 O 0.4841(3) 0.5097(4) 0.4940(4) 0.1196(18) Uani 1 1 d .
O18 O 0.4550(6) 0.6461(6) 0.3837(4) 0.233(5) Uani 1 1 d .
O16 O 0.5244(3) 0.6953(6) 0.5340(5) 0.151(3) Uani 1 1 d .
C28 C 0.4251(4) 0.6782(7) 0.8173(6) 0.116(3) Uani 1 1 d .
H28B H 0.3810 0.6560 0.8037 0.175 Uiso 1 1 calc R
H28A H 0.4282 0.7587 0.8200 0.175 Uiso 1 1 calc R
H28C H 0.4527 0.6472 0.8763 0.175 Uiso 1 1 calc R
S2 S 0.44929(11) 0.62972(18) 0.73201(16) 0.1107(7) Uani 1 1 d .
O20 O 0.4561(3) 0.7337(4) 0.6800(4) 0.143(2) Uani 1 1 d .
H2N H -0.005(3) 0.662(5) 0.898(4) 0.07(2) Uiso 1 1 d .
H1N H -0.033(2) 0.634(3) 0.690(3) 0.032(11) Uiso 1 1 d .
H5N H 0.003(2) 0.886(4) 0.573(3) 0.048(13) Uiso 1 1 d .
C29 C 0.5267(5) 0.5815(9) 0.7981(8) 0.166(5) Uani 1 1 d .
H29B H 0.5310 0.5052 0.7813 0.249 Uiso 1 1 calc R
H29C H 0.5335 0.5850 0.8631 0.249 Uiso 1 1 calc R
H29A H 0.5582 0.6276 0.7867 0.249 Uiso 1 1 calc R
O21 O 0.5028(3) 0.6938(4) 0.8053(3) 0.1013(16) Uani 1 1 d .
H8N H 0.008(2) 0.382(4) 0.653(3) 0.031(14) Uiso 1 1 d .

loop_
_atom_site_aniso_label
_atom_site_aniso_U_11
_atom_site_aniso_U_22
_atom_site_aniso_U_33
_atom_site_aniso_U_23
_atom_site_aniso_U_13
_atom_site_aniso_U_12
N1 0.0240(18) 0.039(2) 0.0348(19) 0.0028(15) 0.0043(15) -0.0023(15)
C8 0.034(2) 0.036(2) 0.043(2) -0.0042(19) 0.0190(19) -0.0072(18)
C9 0.032(2) 0.049(3) 0.032(2) 0.0001(19) 0.0134(18) -0.0028(19)
C7 0.030(2) 0.042(3) 0.040(2) -0.0039(19) 0.0098(19) -0.0078(19)
C5 0.046(3) 0.036(3) 0.064(3) 0.000(2) 0.025(2) -0.003(2)
C4 0.028(2) 0.041(2) 0.043(2) -0.002(2) 0.0127(18) -0.0048(19)
C6 0.034(2) 0.048(3) 0.049(3) 0.006(2) 0.013(2) 0.004(2)
C1 0.032(2) 0.057(3) 0.046(3) -0.005(2) 0.015(2) -0.002(2)
C3 0.049(3) 0.059(3) 0.034(2) -0.007(2) 0.009(2) -0.013(3)
C2 0.035(2) 0.057(3) 0.043(3) -0.001(2) 0.011(2) -0.012(2)
N4 0.046(2) 0.045(2) 0.056(3) -0.006(2) 0.024(2) -0.006(2)
N2 0.039(2) 0.045(3) 0.039(2) -0.0019(19) 0.0107(17) -0.0087(19)
N3 0.044(3) 0.056(3) 0.088(3) 0.014(3) 0.014(3) 0.010(2)
O4 0.069(2) 0.056(2) 0.063(2) -0.0195(18) 0.004(2) -0.0161(18)
O5 0.054(2) 0.043(2) 0.080(2) 0.0054(18) 0.0129(19) 0.0020(16)
O1 0.062(2) 0.067(3) 0.093(3) -0.041(2) 0.019(2) -0.0091(19)
O2 0.073(3) 0.043(2) 0.170(5) 0.031(3) 0.010(3) 0.009(2)
O3 0.055(2) 0.078(3) 0.123(4) 0.015(3) -0.005(2) 0.011(2)
C15 0.030(2) 0.025(2) 0.036(2) 0.0043(16) 0.0055(18) -0.0019(16)
C14 0.029(2) 0.034(2) 0.039(2) 0.0060(18) 0.0128(18) 0.0003(17)
C16 0.041(2) 0.025(2) 0.055(3) -0.0006(19) 0.021(2) -0.0038(18)
C12 0.035(2) 0.041(2) 0.038(2) 0.0066(19) 0.0114(19) -0.0035(19)
C17 0.043(2) 0.033(2) 0.042(2) 0.0063(19) 0.022(2) 0.0014(19)
C13 0.035(2) 0.024(2) 0.046(3) 0.0081(17) 0.015(2) 0.0002(17)
C18 0.039(2) 0.038(2) 0.038(2) 0.0020(18) 0.0099(19) -0.0006(19)
C11 0.032(2) 0.041(3) 0.058(3) 0.008(2) 0.010(2) 0.002(2)
C10 0.033(2) 0.047(3) 0.038(2) 0.008(2) 0.0022(18) -0.001(2)
N5 0.0305(19) 0.040(2) 0.050(2) 0.0121(18) 0.0120(17) -0.0020(16)
N6 0.037(2) 0.034(2) 0.051(2) 0.0019(16) 0.0111(19) -0.0065(16)
N7 0.065(3) 0.047(2) 0.056(3) 0.005(2) 0.033(3) 0.003(2)
O7 0.0316(18) 0.062(2) 0.067(2) -0.0018(17) 0.0107(15) -0.0146(15)
O9 0.064(2) 0.099(3) 0.077(2) 0.003(2) 0.048(2) -0.005(2)
O8 0.0435(18) 0.089(3) 0.0469(19) -0.0076(18) 0.0131(16) -0.0069(17)
O6 0.0338(16) 0.078(2) 0.0427(17) 0.0190(17) 0.0096(14) -0.0110(16)
O10 0.069(3) 0.105(3) 0.050(2) -0.012(2) 0.024(2) 0.005(2)
C23 0.043(3) 0.036(2) 0.045(2) 0.0003(19) 0.022(2) -0.002(2)
C22 0.046(2) 0.032(2) 0.046(2) -0.0007(19) 0.024(2) 0.007(2)
C25 0.048(3) 0.041(3) 0.056(3) 0.002(2) 0.025(2) 0.009(2)
C27 0.055(3) 0.030(3) 0.060(3) 0.005(2) 0.023(2) 0.004(2)
C24 0.047(3) 0.029(2) 0.050(3) 0.0027(19) 0.024(2) 0.0078(19)
C21 0.046(3) 0.033(3) 0.042(2) -0.002(2) 0.012(2) 0.003(2)
C20 0.049(3) 0.055(3) 0.035(2) -0.001(2) 0.009(2) 0.014(2)
C19 0.036(2) 0.042(3) 0.042(2) -0.0091(19) 0.0073(19) -0.014(2)
C26 0.041(3) 0.033(3) 0.063(3) -0.002(2) 0.014(2) -0.001(2)
N8 0.045(3) 0.051(3) 0.054(3) 0.016(2) 0.019(2) 0.010(2)
N10 0.044(2) 0.038(3) 0.091(3) -0.005(2) 0.007(2) 0.007(2)
N9 0.072(3) 0.033(2) 0.067(3) 0.004(2) 0.033(2) 0.013(2)
O13 0.081(3) 0.038(2) 0.139(4) -0.009(2) 0.043(3) -0.001(2)
O12 0.080(3) 0.051(2) 0.086(3) 0.0024(19) 0.023(2) 0.021(2)
O11 0.074(3) 0.043(2) 0.086(3) 0.0174(19) 0.016(2) 0.0039(18)
O14 0.074(3) 0.073(3) 0.112(4) -0.017(3) -0.011(3) 0.002(2)
O15 0.138(5) 0.045(3) 0.181(6) 0.014(3) -0.044(4) -0.021(3)
S1 0.1055(13) 0.0516(9) 0.0762(10) 0.0029(7) 0.0351(9) -0.0134(9)
O19 0.102(4) 0.184(7) 0.282(10) -0.128(7) 0.077(5) -0.035(4)
O17 0.183(5) 0.060(3) 0.110(4) 0.039(3) 0.050(4) 0.020(3)
O18 0.439(14) 0.123(6) 0.084(4) 0.041(4) 0.040(6) 0.071(7)
O16 0.142(5) 0.158(5) 0.198(6) -0.100(5) 0.115(5) -0.095(4)
C28 0.128(7) 0.117(6) 0.139(7) 0.039(5) 0.090(6) 0.046(5)
S2 0.1091(16) 0.1008(15) 0.1299(18) -0.0052(13) 0.0541(14) -0.0203(12)
O20 0.240(7) 0.089(4) 0.166(5) 0.047(4) 0.150(5) 0.011(4)
C29 0.151(9) 0.182(11) 0.183(10) 0.042(8) 0.083(8) 0.109(8)
O21 0.120(4) 0.092(3) 0.078(3) -0.015(2) 0.021(3) -0.052(3)

loop_
_atom_type_symbol
_atom_type_description
_atom_type_scat_dispersion_real
_atom_type_scat_dispersion_imag
_atom_type_scat_source
C C 0.0033 0.0016 'International Tables Vol C Tables 4.2.6.8 and 6.1.1.4'
H H 0.0000 0.0000 'International Tables Vol C Tables 4.2.6.8 and 6.1.1.4'
N N 0.0061 0.0033 'International Tables Vol C Tables 4.2.6.8 and 6.1.1.4'
O O 0.0106 0.0060 'International Tables Vol C Tables 4.2.6.8 and 6.1.1.4'
S S 0.1246 0.1234 'International Tables Vol C Tables 4.2.6.8 and 6.1.1.4'

loop_
_geom_angle_atom_site_label_1
_geom_angle_atom_site_label_2
_geom_angle_atom_site_label_3
_geom_angle
C1 N1 C10 110.1(3)
C1 N1 C19 110.3(3)
C10 N1 C19 110.3(3)
C9 C8 C7 123.5(4)
C9 C8 N4 118.1(4)
C7 C8 N4 118.3(4)
C8 C9 C4 118.5(4)
C6 C7 C8 116.2(4)
C6 C5 C4 117.2(4)
C9 C4 C5 119.9(4)
C9 C4 C3 122.0(4)
C5 C4 C3 118.1(4)
C7 C6 C5 124.5(4)
C7 C6 N3 118.1(4)
C5 C6 N3 117.3(4)
N1 C1 C2 114.4(4)
O1 C3 N2 123.7(4)
O1 C3 C4 121.5(5)
N2 C3 C4 114.7(4)
N2 C2 C1 113.4(4)
O5 N4 O4 124.1(4)
O5 N4 C8 118.7(4)
O4 N4 C8 117.3(4)
C3 N2 C2 123.5(5)
O2 N3 O3 123.6(5)
O2 N3 C6 119.9(5)
O3 N3 C6 116.5(5)
C14 C15 C16 122.3(4)
C14 C15 N6 119.2(4)
C16 C15 N6 118.5(3)
C15 C14 C13 119.7(4)
C17 C16 C15 118.0(4)
O6 C12 N5 123.0(4)
O6 C12 C13 119.7(3)
N5 C12 C13 117.3(3)
C16 C17 C18 122.0(4)
C16 C17 N7 119.3(4)
C18 C17 N7 118.6(4)
C14 C13 C18 119.2(4)
C14 C13 C12 118.2(4)
C18 C13 C12 122.5(4)
C17 C18 C13 118.8(4)
N5 C11 C10 114.4(4)
C11 C10 N1 115.7(3)
C12 N5 C11 120.9(4)
O7 N6 O8 123.6(4)
O7 N6 C15 119.2(4)
O8 N6 C15 117.2(3)
O10 N7 O9 124.7(4)
O10 N7 C17 118.5(4)
O9 N7 C17 116.9(4)
C22 C23 C24 118.1(4)
C27 C22 C23 119.6(4)
C27 C22 C21 118.3(4)
C23 C22 C21 122.1(4)
C24 C25 C26 116.4(4)
C26 C27 C22 120.4(4)
C25 C24 C23 123.4(4)
C25 C24 N9 118.4(4)
C23 C24 N9 118.2(4)
O11 C21 N8 123.2(4)
O11 C21 C22 120.0(4)
N8 C21 C22 116.9(4)
N8 C20 C19 113.2(4)
C20 C19 N1 114.4(3)
C27 C26 C25 122.0(4)
C27 C26 N10 120.2(4)
C25 C26 N10 117.8(4)
C21 N8 C20 124.8(5)
O15 N10 O14 121.3(5)
O15 N10 C26 119.6(5)
O14 N10 C26 118.7(4)
O13 N9 O12 122.6(4)
O13 N9 C24 118.5(4)
O12 N9 C24 118.8(4)
O17 S1 O16 116.2(4)
O17 S1 O18 107.4(4)
O16 S1 O18 111.7(6)
O17 S1 O19 112.7(4)
O16 S1 O19 102.5(3)
O18 S1 O19 105.9(6)
O21 S2 O20 77.2(3)
O21 S2 C28 68.5(4)
O20 S2 C28 105.1(4)
O21 S2 C29 53.0(4)
O20 S2 C29 107.9(5)
C28 S2 C29 100.8(5)

loop_
_geom_bond_atom_site_label_1
_geom_bond_atom_site_label_2
_geom_bond_distance
N1 C1 1.503(5)
N1 C10 1.510(5)
N1 C19 1.526(5)
C8 C9 1.378(5)
C8 C7 1.379(6)
C8 N4 1.489(5)
C9 C4 1.385(6)
C7 C6 1.341(6)
C5 C6 1.398(6)
C5 C4 1.403(6)
C4 C3 1.497(6)
C6 N3 1.487(6)
C1 C2 1.506(6)
C3 O1 1.238(6)
C3 N2 1.331(6)
C2 N2 1.446(6)
N4 O5 1.224(5)
N4 O4 1.239(5)
N3 O2 1.204(6)
N3 O3 1.233(6)
C15 C14 1.365(5)
C15 C16 1.374(6)
C15 N6 1.475(5)
C14 C13 1.380(6)
C16 C17 1.359(6)
C12 O6 1.234(5)
C12 N5 1.334(5)
C12 C13 1.493(5)
C17 C18 1.389(5)
C17 N7 1.482(6)
C13 C18 1.400(6)
C11 N5 1.459(5)
C11 C10 1.502(6)
N6 O7 1.217(4)
N6 O8 1.222(5)
N7 O10 1.203(5)
N7 O9 1.228(5)
C23 C22 1.384(6)
C23 C24 1.391(6)
C22 C27 1.375(6)
C22 C21 1.506(6)
C25 C24 1.365(6)
C25 C26 1.386(6)
C27 C26 1.367(6)
C24 N9 1.464(6)
C21 O11 1.225(5)
C21 N8 1.309(6)
C20 N8 1.443(6)
C20 C19 1.494(6)
C26 N10 1.453(6)
N10 O15 1.185(6)
N10 O14 1.194(6)
N9 O13 1.213(6)
N9 O12 1.231(5)
S1 O17 1.399(4)
S1 O16 1.401(5)
S1 O18 1.414(6)
S1 O19 1.491(6)
C28 S2 1.707(8)
S2 O21 1.504(5)
S2 O20 1.517(5)
S2 C29 1.733(9)
